data_7249475
loop_
_publ_author_name
'Gak Simi\'c, Kristina'
'\/Dor\/devi\'c, Ivana'
'Ma\<sulovi\'c, Aleksandra'
'Radovanovi\'c, Lidija'
'Jeannin, Olivier'
'Camerel, Franck'
'Tri\<sovi\'c, Nemanja'

_publ_section_title
;
 Self-assembly properties of zinc(ii) complexes with azo ligands grafted
 with dodecyl chains: towards supramolecular materials driven by
 coordination and hydrophobic effect
;
_journal_issue 45
_journal_name_full CrystEngComm
_journal_page_first 6448
_journal_page_last 6464
_journal_paper_doi 10.1039/D4CE00983E
_journal_volume 26
_journal_year 2024
_chemical_formula_moiety 'C44 H64 N10 O8 Zn'
_chemical_formula_sum 'C44 H64 N10 O8 Zn'
_chemical_formula_weight 926.44
_space_group_IT_number 15
_space_group_name_Hall '-C 2yc'
_space_group_name_H-M_alt 'C 1 2/c 1'
_symmetry_cell_setting monoclinic
_symmetry_Int_Tables_number 15
_symmetry_space_group_name_Hall '-C 2yc'
_symmetry_space_group_name_H-M 'C 1 2/c 1'
_atom_sites_solution_hydrogens geom
_audit_conform_dict_location ftp://ftp.iucr.org/pub/cif_core.dic
_audit_conform_dict_name cif_core.dic
_audit_conform_dict_version 2.4.3
_audit_creation_date 2023-09-05T11:13:04-00:00
_audit_creation_method 'WinGX routine CIF_UPDATE'
_audit_update_record
;
2024-07-24 deposited with the CCDC.	2024-10-17 downloaded from the CCDC.
;
_cell_angle_alpha 90
_cell_angle_beta 103.017(6)
_cell_angle_gamma 90
_cell_formula_units_Z 4
_cell_length_a 15.459(2)
_cell_length_b 10.6509(13)
_cell_length_c 30.001(4)
_cell_measurement_reflns_used 9995
_cell_measurement_temperature 295(2)
_cell_measurement_theta_max 27.18
_cell_measurement_theta_min 2.35
_cell_measurement_wavelength 0.71073
_cell_volume 4812.8(11)
_computing_cell_refinement 'APEX3 (Bruker, 2015)'
_computing_data_collection 'Bruker APEX3 (Bruker, 2015)'
_computing_data_reduction 'SAINT (Bruker, 2014)'
_computing_molecular_graphics 'Ortep for Windows (Farrugia, 2012)'
_computing_publication_material 'WinGX publication routines (Farrugia, 2012)'
_computing_structure_refinement 'SHELXL-2019/2 (Sheldrick, 2019)'
_diffrn_ambient_temperature 295(2)
_diffrn_detector CMOS-PHOTON70
_diffrn_detector_area_resol_mean 7.39
_diffrn_measured_fraction_theta_full 0.998
_diffrn_measured_fraction_theta_max 0.994
_diffrn_measurement_device_type 'D8 VENTURE Bruker AXS'
_diffrn_measurement_method 'rotation images'
_diffrn_orient_matrix_UB_11 0.051148
_diffrn_orient_matrix_UB_12 0.047978
_diffrn_orient_matrix_UB_13 0.018648
_diffrn_orient_matrix_UB_21 -0.029985
_diffrn_orient_matrix_UB_22 0.001415
_diffrn_orient_matrix_UB_23 0.026255
_diffrn_orient_matrix_UB_31 0.029885
_diffrn_orient_matrix_UB_32 -0.080692
_diffrn_orient_matrix_UB_33 0.011548
_diffrn_radiation_monochromator 'multilayer monochromator'
_diffrn_radiation_probe x-ray
_diffrn_radiation_source 'Incoatec microfocus sealed tube'
_diffrn_radiation_type MoK\a
_diffrn_radiation_wavelength 0.71073
_diffrn_reflns_av_R_equivalents 0.0646
_diffrn_reflns_av_unetI/netI 0.0476
_diffrn_reflns_Laue_measured_fraction_full 0.998
_diffrn_reflns_Laue_measured_fraction_max 0.994
_diffrn_reflns_limit_h_max 20
_diffrn_reflns_limit_h_min -20
_diffrn_reflns_limit_k_max 13
_diffrn_reflns_limit_k_min -13
_diffrn_reflns_limit_l_max 38
_diffrn_reflns_limit_l_min -38
_diffrn_reflns_number 30275
_diffrn_reflns_point_group_measured_fraction_full 0.998
_diffrn_reflns_point_group_measured_fraction_max 0.994
_diffrn_reflns_theta_full 25.242
_diffrn_reflns_theta_max 27.515
_diffrn_reflns_theta_min 2.342
_diffrn_standards_number 0
_exptl_absorpt_coefficient_mu 0.57
_exptl_absorpt_correction_T_max 0.945
_exptl_absorpt_correction_T_min 0.862
_exptl_absorpt_correction_type multi-scan
_exptl_absorpt_process_details
;
  [Sheldrick, G.M. (2014). SADABS Bruker AXS Inc., Madison, Wisconsin, USA]
;
_exptl_crystal_colour orange
_exptl_crystal_density_diffrn 1.279
_exptl_crystal_density_method 'not measured'
_exptl_crystal_description prism
_exptl_crystal_F_000 1968
_exptl_crystal_size_max 0.26
_exptl_crystal_size_mid 0.25
_exptl_crystal_size_min 0.1
_refine_diff_density_max 0.7
_refine_diff_density_min -0.467
_refine_diff_density_rms 0.058
_refine_ls_extinction_method none
_refine_ls_goodness_of_fit_ref 1.088
_refine_ls_hydrogen_treatment constr
_refine_ls_matrix_type full
_refine_ls_number_constraints 0
_refine_ls_number_parameters 285
_refine_ls_number_reflns 5492
_refine_ls_number_restraints 0
_refine_ls_restrained_S_all 1.088
_refine_ls_R_factor_all 0.0751
_refine_ls_R_factor_gt 0.062
_refine_ls_shift/su_max 0
_refine_ls_shift/su_mean 0
_refine_ls_structure_factor_coef Fsqd
_refine_ls_weighting_details 'w=1/[\s^2^(Fo^2^)+(0.0856P)^2^+5.3972P] where P=(Fo^2^+2Fc^2^)/3'
_refine_ls_weighting_scheme calc
_refine_ls_wR_factor_gt 0.1695
_refine_ls_wR_factor_ref 0.1788
_reflns_Friedel_coverage 0
_reflns_number_gt 4483
_reflns_number_total 5492
_reflns_threshold_expression 'I > 2\s(I)'
_cod_data_source_file d4ce00983e2.cif
_cod_data_source_block D1_295K_04sept23_archive
_cod_depositor_comments 'Adding full bibliography for 7249474--7249475.cif.'
_cod_original_sg_symbol_H-M 'C 2/c'
_cod_database_code 7249475

loop_
_symmetry_equiv_pos_as_xyz
'x, y, z'
'-x, y, -z+1/2'
'x+1/2, y+1/2, z'
'-x+1/2, y+1/2, -z+1/2'
'-x, -y, -z'
'x, -y, z-1/2'
'-x+1/2, -y+1/2, -z'
'x+1/2, -y+1/2, z-1/2'

loop_
_atom_site_label
_atom_site_type_symbol
_atom_site_fract_x
_atom_site_fract_y
_atom_site_fract_z
_atom_site_U_iso_or_equiv
_atom_site_adp_type
_atom_site_occupancy
_atom_site_site_symmetry_order
_atom_site_calc_flag
_atom_site_refinement_flags_posn
_atom_site_refinement_flags_adp
_atom_site_refinement_flags_occupancy
_atom_site_disorder_assembly
_atom_site_disorder_group
C1 C 1.14408(19) 0.5543(3) 0.72562(10) 0.0518(6) Uani 1 1 d . . . . .
C2 C 1.1972(2) 0.3729(3) 0.76195(12) 0.0584(7) Uani 1 1 d . . . . .
H2 H 1.188367 0.29661 0.775311 0.07 Uiso 1 1 calc R U . . .
C3 C 1.2815(2) 0.4080(3) 0.76015(14) 0.0707(9) Uani 1 1 d . . . . .
H3 H 1.329974 0.356239 0.771392 0.085 Uiso 1 1 calc R U . . .
C4 C 1.2916(2) 0.5217(3) 0.74122(15) 0.0778(10) Uani 1 1 d . . . . .
H4 H 1.348542 0.548561 0.740633 0.093 Uiso 1 1 calc R U . . .
C5 C 0.92608(19) 0.6624(3) 0.67895(9) 0.0510(6) Uani 1 1 d . . . . .
C6 C 0.9305(2) 0.7924(3) 0.67548(11) 0.0582(7) Uani 1 1 d . . . . .
H6 H 0.983962 0.833963 0.686318 0.07 Uiso 1 1 calc R U . . .
C7 C 0.8554(2) 0.8591(3) 0.65596(12) 0.0644(8) Uani 1 1 d . . . . .
H7 H 0.858133 0.946017 0.653857 0.077 Uiso 1 1 calc R U . . .
C8 C 0.7752(2) 0.7975(3) 0.63931(10) 0.0584(7) Uani 1 1 d . . . . .
C9 C 0.7713(2) 0.6676(3) 0.64170(11) 0.0626(8) Uani 1 1 d . . . . .
H9 H 0.718342 0.625731 0.629915 0.075 Uiso 1 1 calc R U . . .
C10 C 0.8465(2) 0.6012(3) 0.66162(11) 0.0617(7) Uani 1 1 d . . . . .
H10 H 0.843829 0.514172 0.663475 0.074 Uiso 1 1 calc R U . . .
C11 C 0.6217(2) 0.8172(4) 0.60073(13) 0.0734(9) Uani 1 1 d . . . . .
H11A H 0.601654 0.762617 0.62223 0.088 Uiso 1 1 calc R U . . .
H11B H 0.627213 0.767875 0.574324 0.088 Uiso 1 1 calc R U . . .
C12 C 0.5572(2) 0.9227(4) 0.58643(14) 0.0761(10) Uani 1 1 d . . . . .
H12A H 0.581344 0.980926 0.56754 0.091 Uiso 1 1 calc R U . . .
H12B H 0.549764 0.967633 0.613447 0.091 Uiso 1 1 calc R U . . .
C13 C 0.4669(2) 0.8771(4) 0.55991(14) 0.0775(10) Uani 1 1 d . . . . .
H13A H 0.474552 0.830204 0.533367 0.093 Uiso 1 1 calc R U . . .
H13B H 0.442066 0.82064 0.57912 0.093 Uiso 1 1 calc R U . . .
C14 C 0.4024(2) 0.9832(4) 0.54436(13) 0.0788(10) Uani 1 1 d . . . . .
H14A H 0.429109 1.042064 0.526748 0.095 Uiso 1 1 calc R U . . .
H14B H 0.392689 1.027156 0.571113 0.095 Uiso 1 1 calc R U . . .
C15 C 0.3135(2) 0.9419(4) 0.51563(14) 0.0801(10) Uani 1 1 d . . . . .
H15A H 0.287395 0.88121 0.532848 0.096 Uiso 1 1 calc R U . . .
H15B H 0.322863 0.900315 0.488347 0.096 Uiso 1 1 calc R U . . .
C16 C 0.2485(2) 1.0494(4) 0.50146(14) 0.0801(10) Uani 1 1 d . . . . .
H16A H 0.239618 1.091408 0.528775 0.096 Uiso 1 1 calc R U . . .
H16B H 0.274491 1.109735 0.484085 0.096 Uiso 1 1 calc R U . . .
C17 C 0.1586(2) 1.0092(4) 0.47293(14) 0.0805(10) Uani 1 1 d . . . . .
H17A H 0.167008 0.97096 0.444864 0.097 Uiso 1 1 calc R U . . .
H17B H 0.133654 0.946084 0.489664 0.097 Uiso 1 1 calc R U . . .
C18 C 0.0932(3) 1.1167(4) 0.46096(14) 0.0778(10) Uani 1 1 d . . . . .
H18A H 0.117744 1.178697 0.443587 0.093 Uiso 1 1 calc R U . . .
H18B H 0.086338 1.156338 0.489056 0.093 Uiso 1 1 calc R U . . .
C19 C 0.0024(2) 1.0779(4) 0.43355(13) 0.0752(9) Uani 1 1 d . . . . .
H19A H 0.009121 1.039334 0.405231 0.09 Uiso 1 1 calc R U . . .
H19B H -0.021824 1.014958 0.450713 0.09 Uiso 1 1 calc R U . . .
C20 C -0.0628(2) 1.1845(4) 0.42229(13) 0.0753(9) Uani 1 1 d . . . . .
H20A H -0.038682 1.246939 0.404911 0.09 Uiso 1 1 calc R U . . .
H20B H -0.068791 1.223629 0.450649 0.09 Uiso 1 1 calc R U . . .
C21 C -0.1538(3) 1.1477(5) 0.39551(14) 0.0860(11) Uani 1 1 d . . . . .
H21A H -0.177096 1.082646 0.412199 0.103 Uiso 1 1 calc R U . . .
H21B H -0.148387 1.11224 0.366477 0.103 Uiso 1 1 calc R U . . .
C22 C -0.2195(3) 1.2552(5) 0.38636(16) 0.0988(14) Uani 1 1 d . . . . .
H22A H -0.275767 1.224968 0.369244 0.148 Uiso 1 1 calc R U . . .
H22B H -0.226632 1.289531 0.414905 0.148 Uiso 1 1 calc R U . . .
H22C H -0.197891 1.319157 0.369132 0.148 Uiso 1 1 calc R U . . .
N1 N 1.12690(14) 0.4465(2) 0.74483(8) 0.0485(5) Uani 1 1 d . . . . .
N2 N 1.22360(19) 0.5957(3) 0.72362(12) 0.0723(8) Uani 1 1 d . . . . .
N3 N 1.07353(16) 0.6364(2) 0.70497(9) 0.0546(6) Uani 1 1 d . . . . .
N4 N 0.99929(16) 0.5851(2) 0.69941(8) 0.0506(5) Uani 1 1 d . . . . .
N5 N 0.9861(2) 0.1998(3) 0.68591(12) 0.0755(8) Uani 1 1 d . . . . .
Zn1 Zn 1 0.39928(4) 0.75 0.05239(18) Uani 1 2 d S T P . .
O1 O 0.70559(16) 0.8728(2) 0.62180(10) 0.0763(7) Uani 1 1 d . . . . .
O2 O 0.9494(2) 0.2961(3) 0.69312(11) 0.0965(9) Uani 1 1 d . . . . .
O3 O 0.9573(3) 0.1290(4) 0.65589(19) 0.165(2) Uani 1 1 d . . . . .
O4 O 1.0629(4) 0.1893(5) 0.7022(2) 0.212(3) Uani 1 1 d . . . . .

loop_
_atom_site_aniso_label
_atom_site_aniso_U_11
_atom_site_aniso_U_22
_atom_site_aniso_U_33
_atom_site_aniso_U_23
_atom_site_aniso_U_13
_atom_site_aniso_U_12
C1 0.0493(14) 0.0429(13) 0.0636(16) -0.0060(12) 0.0134(12) -0.0027(11)
C2 0.0513(15) 0.0424(14) 0.081(2) -0.0011(13) 0.0142(14) 0.0068(11)
C3 0.0466(16) 0.0587(18) 0.105(3) -0.0100(17) 0.0123(16) 0.0083(13)
C4 0.0445(16) 0.067(2) 0.123(3) -0.008(2) 0.0227(18) -0.0064(14)
C5 0.0531(15) 0.0479(14) 0.0519(14) 0.0028(11) 0.0112(12) 0.0010(12)
C6 0.0509(15) 0.0510(15) 0.0704(18) 0.0029(13) 0.0091(13) -0.0064(12)
C7 0.0630(18) 0.0465(15) 0.080(2) 0.0056(14) 0.0083(15) -0.0015(13)
C8 0.0542(16) 0.0580(16) 0.0597(16) 0.0056(13) 0.0061(13) 0.0028(13)
C9 0.0530(16) 0.0587(17) 0.0702(18) 0.0070(14) 0.0016(14) -0.0073(13)
C10 0.0601(17) 0.0506(16) 0.0698(18) 0.0074(13) 0.0048(14) -0.0048(13)
C11 0.0556(18) 0.077(2) 0.081(2) 0.0083(18) 0.0036(16) 0.0030(16)
C12 0.063(2) 0.082(2) 0.077(2) -0.0011(18) 0.0019(16) 0.0115(17)
C13 0.0585(19) 0.086(2) 0.083(2) 0.0072(19) 0.0048(17) 0.0075(17)
C14 0.065(2) 0.093(3) 0.074(2) 0.0004(19) 0.0053(16) 0.0157(19)
C15 0.060(2) 0.093(3) 0.085(2) 0.008(2) 0.0117(17) 0.0095(19)
C16 0.063(2) 0.091(3) 0.081(2) 0.006(2) 0.0071(17) 0.0117(19)
C17 0.066(2) 0.089(3) 0.083(2) 0.001(2) 0.0078(17) 0.0103(19)
C18 0.067(2) 0.086(3) 0.075(2) -0.0023(18) 0.0054(17) 0.0099(18)
C19 0.064(2) 0.082(2) 0.076(2) -0.0032(18) 0.0095(17) 0.0011(17)
C20 0.065(2) 0.081(2) 0.074(2) -0.0050(18) 0.0028(16) 0.0007(17)
C21 0.069(2) 0.105(3) 0.079(2) -0.010(2) 0.0039(18) -0.003(2)
C22 0.069(2) 0.120(4) 0.096(3) 0.006(3) -0.006(2) 0.008(2)
N1 0.0437(11) 0.0362(10) 0.0652(13) -0.0026(9) 0.0111(10) 0.0031(9)
N2 0.0541(15) 0.0563(15) 0.107(2) 0.0004(15) 0.0199(15) -0.0095(12)
N3 0.0512(13) 0.0457(12) 0.0674(15) 0.0035(11) 0.0144(11) -0.0031(10)
N4 0.0530(13) 0.0391(11) 0.0596(13) -0.0009(9) 0.0124(10) -0.0031(9)
N5 0.0657(18) 0.0600(17) 0.100(2) -0.0229(16) 0.0161(16) -0.0098(14)
Zn1 0.0407(2) 0.0422(3) 0.0734(3) 0 0.0108(2) 0
O1 0.0574(13) 0.0626(13) 0.0983(18) 0.0068(12) -0.0048(12) 0.0054(10)
O2 0.0858(19) 0.0807(18) 0.113(2) -0.0370(16) 0.0025(16) 0.0038(15)
O3 0.169(4) 0.113(3) 0.213(5) -0.097(3) 0.044(4) -0.035(3)
O4 0.162(5) 0.179(5) 0.245(6) -0.093(5) -0.057(4) 0.087(4)

loop_
_atom_type_symbol
_atom_type_description
_atom_type_scat_dispersion_real
_atom_type_scat_dispersion_imag
_atom_type_scat_source
C C 0.0033 0.0016 'International Tables Vol C Tables 4.2.6.8 and 6.1.1.4'
H H 0 0 'International Tables Vol C Tables 4.2.6.8 and 6.1.1.4'
N N 0.0061 0.0033 'International Tables Vol C Tables 4.2.6.8 and 6.1.1.4'
Zn Zn 0.2839 1.4301 'International Tables Vol C Tables 4.2.6.8 and 6.1.1.4'
O O 0.0106 0.006 'International Tables Vol C Tables 4.2.6.8 and 6.1.1.4'

loop_
_geom_angle_atom_site_label_1
_geom_angle_atom_site_label_2
_geom_angle_atom_site_label_3
_geom_angle
_geom_angle_site_symmetry_1
_geom_angle_site_symmetry_3
_geom_angle_publ_flag
N2 C1 N1 125.7(3) . . ?
N2 C1 N3 113.8(3) . . ?
N1 C1 N3 120.5(2) . . ?
N1 C2 C3 121.4(3) . . ?
N1 C2 H2 119.3 . . ?
C3 C2 H2 119.3 . . ?
C4 C3 C2 117.3(3) . . ?
C4 C3 H3 121.4 . . ?
C2 C3 H3 121.4 . . ?
N2 C4 C3 122.7(3) . . ?
N2 C4 H4 118.6 . . ?
C3 C4 H4 118.6 . . ?
C10 C5 C6 119.6(3) . . ?
C10 C5 N4 116.2(2) . . ?
C6 C5 N4 124.1(3) . . ?
C7 C6 C5 119.7(3) . . ?
C7 C6 H6 120.2 . . ?
C5 C6 H6 120.2 . . ?
C6 C7 C8 120.5(3) . . ?
C6 C7 H7 119.7 . . ?
C8 C7 H7 119.7 . . ?
O1 C8 C9 125.0(3) . . ?
O1 C8 C7 115.3(3) . . ?
C9 C8 C7 119.8(3) . . ?
C10 C9 C8 119.5(3) . . ?
C10 C9 H9 120.2 . . ?
C8 C9 H9 120.2 . . ?
C9 C10 C5 120.8(3) . . ?
C9 C10 H10 119.6 . . ?
C5 C10 H10 119.6 . . ?
O1 C11 C12 107.1(3) . . ?
O1 C11 H11A 110.3 . . ?
C12 C11 H11A 110.3 . . ?
O1 C11 H11B 110.3 . . ?
C12 C11 H11B 110.3 . . ?
H11A C11 H11B 108.6 . . ?
C11 C12 C13 112.6(3) . . ?
C11 C12 H12A 109.1 . . ?
C13 C12 H12A 109.1 . . ?
C11 C12 H12B 109.1 . . ?
C13 C12 H12B 109.1 . . ?
H12A C12 H12B 107.8 . . ?
C14 C13 C12 112.8(3) . . ?
C14 C13 H13A 109 . . ?
C12 C13 H13A 109 . . ?
C14 C13 H13B 109 . . ?
C12 C13 H13B 109 . . ?
H13A C13 H13B 107.8 . . ?
C13 C14 C15 114.2(4) . . ?
C13 C14 H14A 108.7 . . ?
C15 C14 H14A 108.7 . . ?
C13 C14 H14B 108.7 . . ?
C15 C14 H14B 108.7 . . ?
H14A C14 H14B 107.6 . . ?
C14 C15 C16 113.5(4) . . ?
C14 C15 H15A 108.9 . . ?
C16 C15 H15A 108.9 . . ?
C14 C15 H15B 108.9 . . ?
C16 C15 H15B 108.9 . . ?
H15A C15 H15B 107.7 . . ?
C17 C16 C15 114.1(4) . . ?
C17 C16 H16A 108.7 . . ?
C15 C16 H16A 108.7 . . ?
C17 C16 H16B 108.7 . . ?
C15 C16 H16B 108.7 . . ?
H16A C16 H16B 107.6 . . ?
C18 C17 C16 113.4(4) . . ?
C18 C17 H17A 108.9 . . ?
C16 C17 H17A 108.9 . . ?
C18 C17 H17B 108.9 . . ?
C16 C17 H17B 108.9 . . ?
H17A C17 H17B 107.7 . . ?
C17 C18 C19 114.2(3) . . ?
C17 C18 H18A 108.7 . . ?
C19 C18 H18A 108.7 . . ?
C17 C18 H18B 108.7 . . ?
C19 C18 H18B 108.7 . . ?
H18A C18 H18B 107.6 . . ?
C20 C19 C18 114.0(3) . . ?
C20 C19 H19A 108.7 . . ?
C18 C19 H19A 108.7 . . ?
C20 C19 H19B 108.7 . . ?
C18 C19 H19B 108.7 . . ?
H19A C19 H19B 107.6 . . ?
C19 C20 C21 114.9(3) . . ?
C19 C20 H20A 108.6 . . ?
C21 C20 H20A 108.6 . . ?
C19 C20 H20B 108.6 . . ?
C21 C20 H20B 108.6 . . ?
H20A C20 H20B 107.5 . . ?
C20 C21 C22 114.0(4) . . ?
C20 C21 H21A 108.7 . . ?
C22 C21 H21A 108.7 . . ?
C20 C21 H21B 108.7 . . ?
C22 C21 H21B 108.7 . . ?
H21A C21 H21B 107.6 . . ?
C21 C22 H22A 109.5 . . ?
C21 C22 H22B 109.5 . . ?
H22A C22 H22B 109.5 . . ?
C21 C22 H22C 109.5 . . ?
H22A C22 H22C 109.5 . . ?
H22B C22 H22C 109.5 . . ?
C1 N1 C2 116.3(2) . . ?
C1 N1 Zn1 121.71(18) . . ?
C2 N1 Zn1 122.0(2) . . ?
C1 N2 C4 116.5(3) . . ?
N4 N3 C1 112.3(2) . . ?
N3 N4 C5 115.0(2) . . ?
N3 N4 Zn1 112.87(18) . . ?
C5 N4 Zn1 128.07(18) . . ?
O3 N5 O4 115.1(4) . . ?
O3 N5 O2 124.3(4) . . ?
O4 N5 O2 118.2(4) . . ?
O2 Zn1 O2 114.54(19) 2_756 . ?
O2 Zn1 N1 105.16(12) 2_756 2_756 ?
O2 Zn1 N1 90.11(11) . 2_756 ?
O2 Zn1 N1 90.11(11) 2_756 . ?
O2 Zn1 N1 105.16(12) . . ?
N1 Zn1 N1 151.80(12) 2_756 . ?
O2 Zn1 N4 88.28(11) 2_756 2_756 ?
O2 Zn1 N4 152.70(10) . 2_756 ?
N1 Zn1 N4 68.58(8) 2_756 2_756 ?
N1 Zn1 N4 88.76(8) . 2_756 ?
O2 Zn1 N4 152.70(10) 2_756 . ?
O2 Zn1 N4 88.27(11) . . ?
N1 Zn1 N4 88.76(8) 2_756 . ?
N1 Zn1 N4 68.58(8) . . ?
N4 Zn1 N4 74.89(11) 2_756 . ?
C8 O1 C11 119.2(3) . . ?
N5 O2 Zn1 119.9(3) . . ?

loop_
_geom_bond_atom_site_label_1
_geom_bond_atom_site_label_2
_geom_bond_distance
_geom_bond_site_symmetry_2
_geom_bond_publ_flag
C1 N2 1.320(4) . ?
C1 N1 1.338(4) . ?
C1 N3 1.426(4) . ?
C2 N1 1.344(4) . ?
C2 C3 1.368(5) . ?
C2 H2 0.93 . ?
C3 C4 1.361(5) . ?
C3 H3 0.93 . ?
C4 N2 1.324(4) . ?
C4 H4 0.93 . ?
C5 C10 1.386(4) . ?
C5 C6 1.391(4) . ?
C5 N4 1.422(4) . ?
C6 C7 1.374(4) . ?
C6 H6 0.93 . ?
C7 C8 1.391(4) . ?
C7 H7 0.93 . ?
C8 O1 1.350(4) . ?
C8 C9 1.387(4) . ?
C9 C10 1.377(4) . ?
C9 H9 0.93 . ?
C10 H10 0.93 . ?
C11 O1 1.436(4) . ?
C11 C12 1.500(5) . ?
C11 H11A 0.97 . ?
C11 H11B 0.97 . ?
C12 C13 1.522(5) . ?
C12 H12A 0.97 . ?
C12 H12B 0.97 . ?
C13 C14 1.509(5) . ?
C13 H13A 0.97 . ?
C13 H13B 0.97 . ?
C14 C15 1.515(5) . ?
C14 H14A 0.97 . ?
C14 H14B 0.97 . ?
C15 C16 1.520(5) . ?
C15 H15A 0.97 . ?
C15 H15B 0.97 . ?
C16 C17 1.519(5) . ?
C16 H16A 0.97 . ?
C16 H16B 0.97 . ?
C17 C18 1.516(5) . ?
C17 H17A 0.97 . ?
C17 H17B 0.97 . ?
C18 C19 1.516(5) . ?
C18 H18A 0.97 . ?
C18 H18B 0.97 . ?
C19 C20 1.506(5) . ?
C19 H19A 0.97 . ?
C19 H19B 0.97 . ?
C20 C21 1.506(5) . ?
C20 H20A 0.97 . ?
C20 H20B 0.97 . ?
C21 C22 1.515(6) . ?
C21 H21A 0.97 . ?
C21 H21B 0.97 . ?
C22 H22A 0.96 . ?
C22 H22B 0.96 . ?
C22 H22C 0.96 . ?
N1 Zn1 2.065(2) . ?
N3 N4 1.248(3) . ?
N4 Zn1 2.492(2) . ?
N5 O3 1.182(5) . ?
N5 O4 1.183(5) . ?
N5 O2 1.215(4) . ?
Zn1 O2 2.032(3) 2_756 ?
Zn1 O2 2.032(3) . ?

loop_
_geom_torsion_atom_site_label_1
_geom_torsion_atom_site_label_2
_geom_torsion_atom_site_label_3
_geom_torsion_atom_site_label_4
_geom_torsion
_geom_torsion_site_symmetry_1
_geom_torsion_site_symmetry_2
_geom_torsion_site_symmetry_3
_geom_torsion_site_symmetry_4
_geom_torsion_publ_flag
N1 C2 C3 C4 1.4(5) . . . . ?
C2 C3 C4 N2 -2.2(6) . . . . ?
C10 C5 C6 C7 1.6(5) . . . . ?
N4 C5 C6 C7 -178.6(3) . . . . ?
C5 C6 C7 C8 -0.5(5) . . . . ?
C6 C7 C8 O1 178.6(3) . . . . ?
C6 C7 C8 C9 -1.1(5) . . . . ?
O1 C8 C9 C10 -178.0(3) . . . . ?
C7 C8 C9 C10 1.7(5) . . . . ?
C8 C9 C10 C5 -0.6(5) . . . . ?
C6 C5 C10 C9 -1.1(5) . . . . ?
N4 C5 C10 C9 179.1(3) . . . . ?
O1 C11 C12 C13 175.2(3) . . . . ?
C11 C12 C13 C14 -178.5(3) . . . . ?
C12 C13 C14 C15 176.8(4) . . . . ?
C13 C14 C15 C16 178.3(4) . . . . ?
C14 C15 C16 C17 -179.5(4) . . . . ?
C15 C16 C17 C18 177.3(4) . . . . ?
C16 C17 C18 C19 -178.5(4) . . . . ?
C17 C18 C19 C20 179.2(4) . . . . ?
C18 C19 C20 C21 -179.4(4) . . . . ?
C19 C20 C21 C22 177.4(4) . . . . ?
N2 C1 N1 C2 -2.6(4) . . . . ?
N3 C1 N1 C2 177.6(3) . . . . ?
N2 C1 N1 Zn1 175.2(3) . . . . ?
N3 C1 N1 Zn1 -4.6(4) . . . . ?
C3 C2 N1 C1 0.8(4) . . . . ?
C3 C2 N1 Zn1 -177.0(3) . . . . ?
N1 C1 N2 C4 1.9(5) . . . . ?
N3 C1 N2 C4 -178.3(3) . . . . ?
C3 C4 N2 C1 0.7(6) . . . . ?
N2 C1 N3 N4 167.0(3) . . . . ?
N1 C1 N3 N4 -13.2(4) . . . . ?
C1 N3 N4 C5 180.0(2) . . . . ?
C1 N3 N4 Zn1 20.8(3) . . . . ?
C10 C5 N4 N3 164.0(3) . . . . ?
C6 C5 N4 N3 -15.8(4) . . . . ?
C10 C5 N4 Zn1 -40.6(3) . . . . ?
C6 C5 N4 Zn1 139.6(2) . . . . ?
C9 C8 O1 C11 -4.9(5) . . . . ?
C7 C8 O1 C11 175.4(3) . . . . ?
C12 C11 O1 C8 177.7(3) . . . . ?
O3 N5 O2 Zn1 173.4(4) . . . . ?
O4 N5 O2 Zn1 -25.1(7) . . . . ?
